data_4329527
loop_
_publ_author_name
'Martin D. Peel'
'Stephen P. Thompson'
'Aziz Daoud-Aladine'
'Sharon E. Ashbrook'
'Philip Lightfoot'

_publ_section_title
;
 New Twists on the Perovskite Theme: Crystal Structures of the Elusive
 Phases R and S of NaNbO3
;
_journal_name_full 'Inorganic Chemistry'
_journal_page_first 6876
_journal_page_last 6889
_journal_paper_doi 10.1021/ic3006585
_journal_volume 51
_journal_year 2012
_chemical_formula_sum 'Na Nb O3'
_chemical_formula_weight 163.89
_space_group_IT_number 62
_symmetry_cell_setting orthorhombic
_symmetry_space_group_name_Hall '-P 2ac 2n'
_symmetry_space_group_name_H-M 'P n m a'
_cell_angle_alpha 90.0
_cell_angle_beta 90.0
_cell_angle_gamma 90.0
_cell_formula_units_Z 24
_cell_length_a 7.85774(9)
_cell_length_b 7.85579(9)
_cell_length_c 23.55044(14)
_cell_volume 1453.74(3)
_computing_structure_refinement GSAS
_pd_block_id 2012-02-17T11:59|6L-PNMA-TEST3-NEUT_phase1|test||
_pd_phase_name Pnma
_refine_ls_goodness_of_fit_all 1.41
_refine_ls_matrix_type full
_refine_ls_number_parameters 37
_refine_ls_number_restraints 0
_refine_ls_shift/su_max 5.39
_refine_ls_shift/su_mean 1.31
_cod_data_source_file ic3006585_si_006.cif
_cod_data_source_block 6L-PNMA-TEST3-NEUT_phase_1
_cod_original_cell_volume 1453.739(8)
_cod_database_code 4329527

loop_
_symmetry_equiv_pos_site_id
_symmetry_equiv_pos_as_xyz
1 +x,+y,+z
2 -x+1/2,+y+1/2,+z+1/2
3 +x,-y+1/2,+z
4 -x+1/2,-y,+z+1/2
-1 -x,-y,-z
-2 +x+1/2,-y+1/2,-z+1/2
-3 -x,+y+1/2,-z
-4 +x+1/2,+y,-z+1/2

loop_
_atom_site_type_symbol
_atom_site_label
_atom_site_fract_x
_atom_site_fract_y
_atom_site_fract_z
_atom_site_occupancy
_atom_site_thermal_displace_type
_atom_site_U_iso_or_equiv
_atom_site_symmetry_multiplicity
Na Na1 0.016(8) 0.25 0.001(5) 1.0 Uiso 0.0372(17) 4
Na Na2 0.000(9) 0.25 0.8391(25) 1.0 Uiso 0.0372(17) 4
Na Na3 0.011(8) 0.25 0.666(6) 1.0 Uiso 0.0372(17) 4
Na Na4 0.006(9) 0.25 0.499(5) 1.0 Uiso 0.0372(17) 4
Na Na5 -0.018(5) 0.25 0.3366(35) 1.0 Uiso 0.0372(17) 4
Na Na6 -0.001(9) 0.25 0.162(5) 1.0 Uiso 0.0372(17) 4
Nb Nb1 0.7496(30) 0.005(5) 0.9156(16) 1.0 Uiso 0.00944(32) 8
Nb Nb2 0.7539(28) 0.003(5) 0.0830(16) 1.0 Uiso 0.00944(32) 8
Nb Nb3 0.7497(16) 0.002(5) 0.2511(19) 1.0 Uiso 0.00944(32) 8
O O1 0.77594(25) 0.25 0.40852(4) 1.0 Uiso 0.01812(23) 4
O O2 0.72406(25) 0.25 0.59148(4) 1.0 Uiso 0.01812(23) 4
O O3 0.75 0.25 0.74185(4) 1.0 Uiso 0.01812(23) 4
O O4 0.77594(25) 0.25 0.92482(4) 1.0 Uiso 0.01812(23) 4
O O5 0.72406(25) 0.25 0.07518(4) 1.0 Uiso 0.01812(23) 4
O O6 0.75 0.25 0.25815(4) 1.0 Uiso 0.01812(23) 4
O O7 0.72109(16) -0.02444(13) 0.0 1.0 Uiso 0.01812(23) 8
O O8 0.77891(16) 0.02444(13) 0.16667 1.0 Uiso 0.01812(23) 8
O O9 0.72109(16) -0.02444(13) 0.33333 1.0 Uiso 0.01812(23) 8
O O10 0.0 -0.02594(25) 0.92631(5) 1.0 Uiso 0.01812(23) 8
O O11 0.0 0.0 0.25964(5) 1.0 Uiso 0.01812(23) 8
O O12 0.0 -0.02594(25) 0.40703(5) 1.0 Uiso 0.01812(23) 8

loop_
_atom_type_symbol
_atom_type_number_in_cell
Na 24.0
Nb 24.0
O 72.0
